data_7200559
loop_
_publ_author_name
'Cao, Man-Li'
'Mo, Hao-Jun'
'Liang, Jin-Juan'
'Ye, Bao-Hui'

_publ_section_title
;
 Reversible single-crystal-to-single-crystal transformation driven by
 adsorption/desorption of water over organic solvents and thermal
 stimulation
;
_journal_issue 5
_journal_name_full CrystEngComm
_journal_page_first 784
_journal_paper_doi 10.1039/b817993j
_journal_volume 11
_journal_year 2009
_chemical_formula_sum 'C26 H17.2 Co N10 O2.6'
_chemical_formula_weight 570.23
_chemical_name_systematic
;
?
;
_space_group_IT_number 14
_symmetry_cell_setting monoclinic
_symmetry_space_group_name_Hall '-P 2ybc'
_symmetry_space_group_name_H-M 'P 1 21/c 1'
_atom_sites_solution_hydrogens geom
_atom_sites_solution_primary direct
_atom_sites_solution_secondary difmap
_audit_creation_method SHELXL-97
_cell_angle_alpha 90.00
_cell_angle_beta 121.31(4)
_cell_angle_gamma 90.00
_cell_formula_units_Z 2
_cell_length_a 7.063(6)
_cell_length_b 17.792(14)
_cell_length_c 11.089(7)
_cell_measurement_reflns_used 2309
_cell_measurement_temperature 293(2)
_cell_measurement_theta_max 26.00
_cell_measurement_theta_min 2.29
_cell_volume 1190.6(16)
_computing_structure_refinement 'SHELXL-97 (Sheldrick, 1997)'
_computing_structure_solution 'SHELXS-97 (Sheldrick, 1990)'
_diffrn_ambient_temperature 293(2)
_diffrn_measured_fraction_theta_full 0.988
_diffrn_measured_fraction_theta_max 0.988
_diffrn_measurement_device_type 'Bruker Smart Apex CCD area detector'
_diffrn_measurement_method 'phi and omega scans'
_diffrn_radiation_monochromator graphite
_diffrn_radiation_source 'fine-focus sealed tube'
_diffrn_radiation_type MoK\a
_diffrn_radiation_wavelength 0.71073
_diffrn_reflns_av_R_equivalents 0.0236
_diffrn_reflns_av_sigmaI/netI 0.0436
_diffrn_reflns_limit_h_max 8
_diffrn_reflns_limit_h_min -8
_diffrn_reflns_limit_k_max 21
_diffrn_reflns_limit_k_min -21
_diffrn_reflns_limit_l_max 13
_diffrn_reflns_limit_l_min -13
_diffrn_reflns_number 3677
_diffrn_reflns_theta_full 26.00
_diffrn_reflns_theta_max 26.00
_diffrn_reflns_theta_min 2.29
_diffrn_standards_decay_% 0
_exptl_absorpt_coefficient_mu 0.773
_exptl_absorpt_correction_T_max 0.8608
_exptl_absorpt_correction_T_min 0.8127
_exptl_absorpt_correction_type multi-scan
_exptl_absorpt_process_details SADABS
_exptl_crystal_colour yellow
_exptl_crystal_density_diffrn 1.591
_exptl_crystal_density_method 'not measured'
_exptl_crystal_description block
_exptl_crystal_F_000 582
_exptl_crystal_size_max 0.28
_exptl_crystal_size_mid 0.26
_exptl_crystal_size_min 0.20
_refine_diff_density_max 0.428
_refine_diff_density_min -0.339
_refine_diff_density_rms 0.061
_refine_ls_extinction_method none
_refine_ls_goodness_of_fit_ref 1.007
_refine_ls_hydrogen_treatment constr
_refine_ls_matrix_type full
_refine_ls_number_parameters 195
_refine_ls_number_reflns 2309
_refine_ls_number_restraints 0
_refine_ls_restrained_S_all 1.007
_refine_ls_R_factor_all 0.0453
_refine_ls_R_factor_gt 0.0400
_refine_ls_shift/su_max 0.000
_refine_ls_shift/su_mean 0.000
_refine_ls_structure_factor_coef Fsqd
_refine_ls_weighting_details 'calc w=1/[\s^2^(Fo^2^)+(0.0694P)^2^+0.5484P] where P=(Fo^2^+2Fc^2^)/3'
_refine_ls_weighting_scheme calc
_refine_ls_wR_factor_gt 0.1106
_refine_ls_wR_factor_ref 0.1148
_reflns_number_gt 1815
_reflns_number_total 2309
_reflns_threshold_expression >2sigma(I)
_cod_data_source_file b817993j.txt
_cod_data_source_block complex_1'
_cod_original_sg_symbol_H-M P21/c
_cod_original_formula_sum 'C26 H17.20 Co N10 O2.60'
_cod_database_code 7200559

loop_
_symmetry_equiv_pos_as_xyz
'x, y, z'
'-x, y+1/2, -z+1/2'
'-x, -y, -z'
'x, -y-1/2, z-1/2'

loop_
_atom_site_label
_atom_site_type_symbol
_atom_site_fract_x
_atom_site_fract_y
_atom_site_fract_z
_atom_site_U_iso_or_equiv
_atom_site_adp_type
_atom_site_occupancy
_atom_site_symmetry_multiplicity
_atom_site_calc_flag
_atom_site_refinement_flags
_atom_site_disorder_assembly
_atom_site_disorder_group
Co1 Co 0.5000 0.5000 0.5000 0.02382(19) Uani 1 2 d S . .
O1 O 0.2606(3) 0.43231(10) 0.50047(18) 0.0299(4) Uani 1 1 d . . .
N1 N 0.7236(5) 0.41628(18) 0.0518(3) 0.0572(8) Uani 1 1 d . . .
N2 N 0.3597(3) 0.41117(12) 0.3431(2) 0.0293(5) Uani 1 1 d . . .
N3 N 0.2410(4) 0.30063(14) 0.2077(2) 0.0382(6) Uani 1 1 d . . .
N4 N 0.1221(4) 0.32444(13) 0.3687(2) 0.0328(5) Uani 1 1 d . . .
N5 N -0.2546(3) 0.08246(13) 0.1257(2) 0.0301(5) Uani 1 1 d . . .
C1 C 0.6011(6) 0.3541(2) 0.0219(4) 0.0570(9) Uani 1 1 d . . .
H1A H 0.5984 0.3192 -0.0448 0.061(10) Uiso 1 1 d R . .
C2 C 0.4787(5) 0.33677(19) 0.0811(3) 0.0459(8) Uani 1 1 d . . .
H2A H 0.3932 0.2913 0.0559 0.056(10) Uiso 1 1 d R . .
C3 C 0.4803(4) 0.38526(16) 0.1795(3) 0.0348(6) Uani 1 1 d . . .
C4 C 0.6069(5) 0.45023(18) 0.2120(3) 0.0411(7) Uani 1 1 d . . .
H4A H 0.6120 0.4863 0.2779 0.055(10) Uiso 1 1 d R . .
C5 C 0.7235(5) 0.4622(2) 0.1453(3) 0.0500(8) Uani 1 1 d . . .
H5A H 0.8105 0.5072 0.1682 0.055(10) Uiso 1 1 d R . .
C6 C 0.3529(4) 0.36515(16) 0.2469(3) 0.0305(6) Uani 1 1 d . . .
C7 C 0.2425(4) 0.38856(15) 0.4046(2) 0.0291(6) Uani 1 1 d . . .
C8 C 0.1301(4) 0.28438(15) 0.2715(3) 0.0316(6) Uani 1 1 d . . .
C9 C 0.0029(4) 0.21262(16) 0.2273(3) 0.0326(6) Uani 1 1 d . . .
C10 C 0.0130(4) 0.16631(16) 0.1308(3) 0.0377(7) Uani 1 1 d . . .
H10A H 0.1084 0.1787 0.0966 0.060(10) Uiso 1 1 d R . .
C11 C -0.1159(4) 0.10261(16) 0.0844(3) 0.0365(7) Uani 1 1 d . . .
H11A H -0.1048 0.0701 0.0194 0.037(7) Uiso 1 1 d R . .
C12 C -0.2575(5) 0.12564(17) 0.2233(3) 0.0448(8) Uani 1 1 d . . .
H12A H -0.3505 0.1110 0.2582 0.055(9) Uiso 1 1 d R . .
C13 C -0.1316(5) 0.19020(19) 0.2765(3) 0.0472(8) Uani 1 1 d . . .
H13A H -0.1378 0.2201 0.3463 0.065(10) Uiso 1 1 d R . .
O1W O 1.017(3) 0.5192(11) 0.0379(18) 0.155(7) Uani 0.30 1 d P . .
H1WA H 0.9608 0.4770 0.0466 0.232 Uiso 0.60 1 d PR . .

loop_
_atom_site_aniso_label
_atom_site_aniso_U_11
_atom_site_aniso_U_22
_atom_site_aniso_U_33
_atom_site_aniso_U_23
_atom_site_aniso_U_13
_atom_site_aniso_U_12
Co1 0.0245(3) 0.0176(4) 0.0312(3) 0.00081(17) 0.0157(2) 0.00012(17)
O1 0.0363(9) 0.0224(11) 0.0381(9) -0.0054(7) 0.0244(8) -0.0052(7)
N1 0.0573(16) 0.071(2) 0.0619(16) 0.0037(15) 0.0439(14) -0.0055(15)
N2 0.0316(10) 0.0246(14) 0.0338(10) -0.0019(9) 0.0185(9) -0.0016(9)
N3 0.0489(13) 0.0309(16) 0.0483(13) -0.0090(11) 0.0348(11) -0.0123(11)
N4 0.0396(12) 0.0248(15) 0.0405(11) -0.0078(10) 0.0252(10) -0.0113(10)
N5 0.0310(10) 0.0262(14) 0.0355(11) -0.0044(9) 0.0189(9) -0.0053(9)
C1 0.071(2) 0.058(3) 0.067(2) -0.0073(17) 0.0532(19) -0.0073(19)
C2 0.0566(18) 0.043(2) 0.0536(17) -0.0119(14) 0.0395(15) -0.0114(15)
C3 0.0348(13) 0.038(2) 0.0357(13) 0.0007(11) 0.0211(11) -0.0038(12)
C4 0.0444(15) 0.041(2) 0.0427(14) -0.0026(13) 0.0261(13) -0.0094(13)
C5 0.0460(17) 0.055(2) 0.0551(18) 0.0057(16) 0.0308(15) -0.0125(15)
C6 0.0329(13) 0.0282(17) 0.0318(12) -0.0021(11) 0.0178(10) -0.0043(11)
C7 0.0304(12) 0.0290(17) 0.0316(12) 0.0019(11) 0.0185(10) -0.0018(11)
C8 0.0346(13) 0.0261(17) 0.0376(13) -0.0044(11) 0.0214(11) -0.0077(11)
C9 0.0360(14) 0.0279(18) 0.0389(13) -0.0052(11) 0.0231(12) -0.0074(11)
C10 0.0416(15) 0.0344(19) 0.0483(15) -0.0117(13) 0.0312(13) -0.0147(13)
C11 0.0402(14) 0.0339(19) 0.0441(14) -0.0127(12) 0.0280(12) -0.0090(12)
C12 0.0583(18) 0.040(2) 0.0587(17) -0.0175(14) 0.0464(16) -0.0219(15)
C13 0.0635(19) 0.044(2) 0.0563(17) -0.0235(15) 0.0466(16) -0.0255(16)
O1W 0.205(15) 0.194(17) 0.150(15) -0.080(10) 0.152(14) -0.133(12)

loop_
_atom_type_symbol
_atom_type_description
_atom_type_scat_dispersion_real
_atom_type_scat_dispersion_imag
_atom_type_scat_source
C C 0.0033 0.0016 'International Tables Vol C Tables 4.2.6.8 and 6.1.1.4'
H H 0.0000 0.0000 'International Tables Vol C Tables 4.2.6.8 and 6.1.1.4'
Co Co 0.3494 0.9721 'International Tables Vol C Tables 4.2.6.8 and 6.1.1.4'
N N 0.0061 0.0033 'International Tables Vol C Tables 4.2.6.8 and 6.1.1.4'
O O 0.0106 0.0060 'International Tables Vol C Tables 4.2.6.8 and 6.1.1.4'

loop_
_geom_angle_atom_site_label_1
_geom_angle_atom_site_label_2
_geom_angle_atom_site_label_3
_geom_angle
_geom_angle_site_symmetry_1
_geom_angle_site_symmetry_3
_geom_angle_publ_flag
O1 Co1 O1 180.00(8) . 3_666 ?
O1 Co1 N5 89.18(10) . 4_666 ?
O1 Co1 N5 90.82(10) 3_666 4_666 ?
O1 Co1 N5 90.82(10) . 2 ?
O1 Co1 N5 89.18(10) 3_666 2 ?
N5 Co1 N5 180.0 4_666 2 ?
O1 Co1 N2 63.07(8) . . ?
O1 Co1 N2 116.93(8) 3_666 . ?
N5 Co1 N2 84.32(10) 4_666 . ?
N5 Co1 N2 95.68(10) 2 . ?
O1 Co1 N2 116.93(8) . 3_666 ?
O1 Co1 N2 63.07(8) 3_666 3_666 ?
N5 Co1 N2 95.68(10) 4_666 3_666 ?
N5 Co1 N2 84.32(10) 2 3_666 ?
N2 Co1 N2 180.000(1) . 3_666 ?
C7 O1 Co1 94.65(15) . . ?
C5 N1 C1 116.3(3) . . ?
C6 N2 C7 116.0(2) . . ?
C6 N2 Co1 154.81(18) . . ?
C7 N2 Co1 87.56(15) . . ?
C6 N3 C8 115.2(2) . . ?
C8 N4 C7 114.2(2) . . ?
C11 N5 C12 116.6(2) . . ?
C11 N5 Co1 116.91(17) . 2_545 ?
C12 N5 Co1 125.00(18) . 2_545 ?
N1 C1 C2 124.0(3) . . ?
N1 C1 H1A 118.6 . . ?
C2 C1 H1A 117.4 . . ?
C1 C2 C3 119.3(3) . . ?
C1 C2 H2A 120.8 . . ?
C3 C2 H2A 119.9 . . ?
C2 C3 C4 117.5(3) . . ?
C2 C3 C6 119.2(3) . . ?
C4 C3 C6 123.2(2) . . ?
C5 C4 C3 118.2(3) . . ?
C5 C4 H4A 120.6 . . ?
C3 C4 H4A 121.2 . . ?
N1 C5 C4 124.7(3) . . ?
N1 C5 H5A 117.5 . . ?
C4 C5 H5A 117.8 . . ?
N2 C6 N3 124.2(2) . . ?
N2 C6 C3 118.6(2) . . ?
N3 C6 C3 117.1(2) . . ?
O1 C7 N4 122.5(2) . . ?
O1 C7 N2 114.2(2) . . ?
N4 C7 N2 123.2(2) . . ?
N4 C8 N3 127.2(2) . . ?
N4 C8 C9 117.3(2) . . ?
N3 C8 C9 115.5(2) . . ?
C13 C9 C10 117.2(3) . . ?
C13 C9 C8 122.6(2) . . ?
C10 C9 C8 120.1(2) . . ?
C11 C10 C9 119.4(2) . . ?
C11 C10 H10A 120.5 . . ?
C9 C10 H10A 120.1 . . ?
N5 C11 C10 123.8(2) . . ?
N5 C11 H11A 117.3 . . ?
C10 C11 H11A 118.8 . . ?
N5 C12 C13 123.1(2) . . ?
N5 C12 H12A 118.3 . . ?
C13 C12 H12A 118.6 . . ?
C9 C13 C12 119.6(3) . . ?
C9 C13 H13A 119.3 . . ?
C12 C13 H13A 121.0 . . ?
O1W O1W H1WA 65.5 3_765 . ?

loop_
_geom_bond_atom_site_label_1
_geom_bond_atom_site_label_2
_geom_bond_distance
_geom_bond_site_symmetry_2
_geom_bond_publ_flag
Co1 O1 2.078(2) . ?
Co1 O1 2.078(2) 3_666 ?
Co1 N5 2.142(2) 4_666 ?
Co1 N5 2.142(2) 2 ?
Co1 N2 2.171(2) . ?
Co1 N2 2.171(2) 3_666 ?
O1 C7 1.269(3) . ?
N1 C5 1.320(4) . ?
N1 C1 1.335(5) . ?
N2 C6 1.325(3) . ?
N2 C7 1.378(3) . ?
N3 C6 1.332(4) . ?
N3 C8 1.333(3) . ?
N4 C8 1.317(3) . ?
N4 C7 1.353(3) . ?
N5 C11 1.329(3) . ?
N5 C12 1.336(3) . ?
N5 Co1 2.142(2) 2_545 ?
C1 C2 1.365(4) . ?
C1 H1A 0.9591 . ?
C2 C3 1.387(4) . ?
C2 H2A 0.9598 . ?
C3 C4 1.390(4) . ?
C3 C6 1.482(4) . ?
C4 C5 1.379(4) . ?
C4 H4A 0.9597 . ?
C5 H5A 0.9597 . ?
C8 C9 1.490(4) . ?
C9 C13 1.378(4) . ?
C9 C10 1.381(4) . ?
C10 C11 1.375(4) . ?
C10 H10A 0.9555 . ?
C11 H11A 0.9585 . ?
C12 C13 1.383(4) . ?
C12 H12A 0.9557 . ?
C13 H13A 0.9587 . ?
O1W O1W 1.01(2) 3_765 ?
O1W H1WA 0.8776 . ?
